data_2240780
loop_
_publ_author_name
'Nimthong-Rold\'an, Arunpatcha'
'Ratthiwal, Janejira'
'Wattanakanjana, Yupa'

_publ_section_title
;
 Crystal structure of
 bis[\m-bis(diphenylphosphanyl)methane-\k^2^<i>P</i>:<i>P</i>']-\m-chlorido-chlorido-1\k<i>Cl</i>-(1-phenylthiourea-2\k<i>S</i>)disilver
 acetonitrile hemisolvate
;
_journal_issue 6
_journal_name_full 'Acta Crystallographica Section E'
_journal_page_first m133
_journal_page_last m134
_journal_paper_doi 10.1107/S2056989015008981
_journal_volume 71
_journal_year 2015
_chemical_formula_iupac '[Ag2 Cl2 (C7 H8 N2 S) (C25 H22 P2)2], 0.5C2 H3 N'
_chemical_formula_moiety '2(C57 H52 Ag2 Cl2 N2 P4 S), C2 H3 N'
_chemical_formula_sum 'C116 H107 Ag4 Cl4 N5 P8 S2'
_chemical_formula_weight 2456.22
_chemical_name_systematic
;Bis[\m-bis(diphenylphosphanyl)methane-\k^2^<i>P</i>:<i>P</i>']-\m-chlorido-chlorido-1\k<i>Cl</i>-(1-phenylthiourea-2\k<i>S</i>)disilver
acetonitrile hemisolvate
;
_space_group_crystal_system monoclinic
_space_group_IT_number 15
_space_group_name_Hall '-C 2yc'
_space_group_name_H-M_alt 'C 1 2/c 1'
_symmetry_space_group_name_Hall '-C 2yc'
_symmetry_space_group_name_H-M 'C 1 2/c 1'
_atom_sites_solution_hydrogens mixed
_atom_sites_solution_primary direct
_atom_sites_solution_secondary difmap
_audit_creation_method SHELXL-2014
_cell_angle_alpha 90
_cell_angle_beta 97.129(2)
_cell_angle_gamma 90
_cell_formula_units_Z 4
_cell_length_a 30.6130(12)
_cell_length_b 16.5078(4)
_cell_length_c 21.7975(6)
_cell_measurement_reflns_used 9809
_cell_measurement_temperature 100(2)
_cell_measurement_theta_max 28.2896
_cell_measurement_theta_min 2.2834
_cell_volume 10930.3(6)
_computing_cell_refinement
;
SAINT (Bruker, 2014)
;
_computing_data_collection
;
APEX2 (Bruker, 2014)
;
_computing_data_reduction
;
SAINT (Bruker, 2014)
;
_computing_molecular_graphics
;
Mercury (Macrae <i>et al.</i>,  2008)
;
_computing_publication_material
;
SHELXL2013 (Sheldrick, 2015)
;
_computing_structure_refinement
;
SHELXL2013 (Sheldrick, 2015) and
<i>SHELXLE</i> (H\"ubschle <i>et al.</i>,  2011)
;
_computing_structure_solution
;
SHELXS97 (Sheldrick, 2008)
;
_diffrn_ambient_temperature 100(2)
_diffrn_measured_fraction_theta_full 0.989
_diffrn_measured_fraction_theta_max 0.980
_diffrn_measurement_device_type 'Bruker AXS D8 Quest CMOS'
_diffrn_measurement_method 'omega and phi scans'
_diffrn_radiation_monochromator 'laterally graded multilayer (Goebel) mirror'
_diffrn_radiation_type MoK\a
_diffrn_radiation_wavelength 0.71073
_diffrn_reflns_av_R_equivalents 0.0375
_diffrn_reflns_limit_h_max 37
_diffrn_reflns_limit_h_min -40
_diffrn_reflns_limit_k_max 22
_diffrn_reflns_limit_k_min -22
_diffrn_reflns_limit_l_max 27
_diffrn_reflns_limit_l_min -29
_diffrn_reflns_number 43370
_diffrn_reflns_theta_full 25.242
_diffrn_reflns_theta_max 28.311
_diffrn_reflns_theta_min 2.281
_exptl_absorpt_coefficient_mu 1.010
_exptl_absorpt_correction_T_max 0.7457
_exptl_absorpt_correction_T_min 0.5638
_exptl_absorpt_correction_type multi-scan
_exptl_absorpt_process_details
;
(SADABS; Bruker, 2014)
;
_exptl_crystal_colour colourless
_exptl_crystal_density_diffrn 1.493
_exptl_crystal_description plate
_exptl_crystal_F_000 4984
_exptl_crystal_size_max 0.380
_exptl_crystal_size_mid 0.270
_exptl_crystal_size_min 0.050
_refine_diff_density_max 1.109
_refine_diff_density_min -0.819
_refine_ls_extinction_method none
_refine_ls_goodness_of_fit_ref 1.089
_refine_ls_hydrogen_treatment constr
_refine_ls_matrix_type full
_refine_ls_number_parameters 628
_refine_ls_number_reflns 13309
_refine_ls_number_restraints 0
_refine_ls_restrained_S_all 1.089
_refine_ls_R_factor_all 0.0422
_refine_ls_R_factor_gt 0.0314
_refine_ls_shift/su_max 0.003
_refine_ls_shift/su_mean 0.000
_refine_ls_structure_factor_coef Fsqd
_refine_ls_weighting_details 'w=1/[\s^2^(Fo^2^)+(0.0258P)^2^+25.3039P] where P=(Fo^2^+2Fc^2^)/3'
_refine_ls_weighting_scheme calc
_refine_ls_wR_factor_gt 0.0698
_refine_ls_wR_factor_ref 0.0758
_reflns_number_gt 11256
_reflns_number_total 13309
_reflns_threshold_expression I>2\s(I)
_cod_data_source_file pj2019sup1.cf
_cod_data_source_block I
_cod_database_code 2240780
_shelx_space_group_comment
;
The symmetry employed for this shelxl refinement is uniquely defined
by the following loop, which should always be used as a source of
symmetry information in preference to the above space-group names.
They are only intended as comments.
;
_shelx_estimated_absorpt_t_min 0.700
_shelx_estimated_absorpt_t_max 0.951
_shelxl_version_number 2.014

loop_
_space_group_symop_operation_xyz
'x, y, z'
'-x, y, -z+1/2'
'x+1/2, y+1/2, z'
'-x+1/2, y+1/2, -z+1/2'
'-x, -y, -z'
'x, -y, z-1/2'
'-x+1/2, -y+1/2, -z'
'x+1/2, -y+1/2, z-1/2'

loop_
_atom_site_type_symbol
_atom_site_label
_atom_site_fract_x
_atom_site_fract_y
_atom_site_fract_z
_atom_site_U_iso_or_equiv
_atom_site_adp_type
_atom_site_calc_flag
_atom_site_occupancy
Ag Ag1 0.34726(2) 0.62699(2) 0.43524(2) 0.01319(4) Uani d 1
Ag Ag2 0.31458(2) 0.74785(2) 0.32376(2) 0.01379(5) Uani d 1
Cl Cl1 0.30072(2) 0.76058(3) 0.44301(3) 0.01595(11) Uani d 1
Cl Cl2 0.26067(2) 0.87057(3) 0.29281(3) 0.01781(11) Uani d 1
S S1 0.37141(2) 0.59639(4) 0.55368(3) 0.01809(12) Uani d 1
P P1 0.30220(2) 0.52187(3) 0.37837(3) 0.01281(11) Uani d 1
P P2 0.27329(2) 0.63632(3) 0.27086(3) 0.01257(11) Uani d 1
P P3 0.42265(2) 0.67660(3) 0.42066(3) 0.01213(11) Uani d 1
P P4 0.38881(2) 0.80300(3) 0.32099(3) 0.01273(11) Uani d 1
N N1 0.33087(6) 0.59822(13) 0.65532(9) 0.0194(4) Uani d 1
H H1 0.3073 0.6076 0.6735 0.023 Uiso calc 1
N N2 0.29192(6) 0.65224(13) 0.56963(9) 0.0184(4) Uani d 1
H H2A 0.2706 0.6621 0.5922 0.022 Uiso calc 1
H H2B 0.2888 0.6657 0.5303 0.022 Uiso calc 1
C C1 0.32886(7) 0.61682(14) 0.59508(11) 0.0147(4) Uani d 1
C C2 0.36829(8) 0.56437(16) 0.69221(11) 0.0217(5) Uani d 1
C C3 0.37998(8) 0.48414(17) 0.68583(12) 0.0239(5) Uani d 1
H H3 0.3636 0.4507 0.6558 0.029 Uiso calc 1
C C4 0.41607(9) 0.45264(19) 0.72405(13) 0.0291(6) Uani d 1
H H4 0.4244 0.3977 0.7197 0.035 Uiso calc 1
C C5 0.43962(10) 0.5012(2) 0.76824(15) 0.0394(8) Uani d 1
H H5 0.4643 0.4798 0.7939 0.047 Uiso calc 1
C C6 0.42720(12) 0.5803(2) 0.77492(17) 0.0502(9) Uani d 1
H H6 0.4430 0.6133 0.8058 0.060 Uiso calc 1
C C7 0.39154(11) 0.61243(19) 0.73659(15) 0.0384(7) Uani d 1
H H7 0.3833 0.6674 0.7410 0.046 Uiso calc 1
C C10 0.29357(7) 0.53409(13) 0.29369(11) 0.0148(4) Uani d 1
H H10A 0.2720 0.4933 0.2756 0.018 Uiso calc 1
H H10B 0.3217 0.5242 0.2769 0.018 Uiso calc 1
C C11 0.32532(7) 0.41959(14) 0.39004(11) 0.0171(5) Uani d 1
C C12 0.34737(8) 0.40255(16) 0.44862(12) 0.0235(5) Uani d 1
H H12 0.3507 0.4433 0.4796 0.028 Uiso calc 1
C C13 0.36449(9) 0.32471(17) 0.46129(14) 0.0311(6) Uani d 1
H H13 0.3795 0.3128 0.5011 0.037 Uiso calc 1
C C14 0.35973(9) 0.26519(17) 0.41627(16) 0.0340(7) Uani d 1
H H14 0.3716 0.2127 0.4251 0.041 Uiso calc 1
C C15 0.33770(9) 0.28230(17) 0.35855(16) 0.0345(7) Uani d 1
H H15 0.3343 0.2413 0.3277 0.041 Uiso calc 1
C C16 0.32043(8) 0.35929(16) 0.34516(14) 0.0263(6) Uani d 1
H H16 0.3053 0.3706 0.3053 0.032 Uiso calc 1
C C20 0.43242(7) 0.72999(14) 0.34908(11) 0.0152(4) Uani d 1
H H20A 0.4608 0.7592 0.3567 0.018 Uiso calc 1
H H20B 0.4350 0.6894 0.3163 0.018 Uiso calc 1
C C21 0.24624(7) 0.50760(14) 0.39803(11) 0.0147(4) Uani d 1
C C22 0.21789(8) 0.45073(15) 0.36763(12) 0.0227(5) Uani d 1
H H22 0.2275 0.4183 0.3359 0.027 Uiso calc 1
C C23 0.17546(8) 0.44093(16) 0.38335(13) 0.0262(6) Uani d 1
H H23 0.1562 0.4021 0.3622 0.031 Uiso calc 1
C C24 0.16141(8) 0.48786(16) 0.42986(12) 0.0215(5) Uani d 1
H H24 0.1326 0.4807 0.4409 0.026 Uiso calc 1
C C25 0.18909(8) 0.54496(16) 0.46013(12) 0.0234(5) Uani d 1
H H25 0.1793 0.5774 0.4918 0.028 Uiso calc 1
C C26 0.23161(8) 0.55497(15) 0.44410(11) 0.0199(5) Uani d 1
H H26 0.2506 0.5944 0.4648 0.024 Uiso calc 1
C C31 0.21414(7) 0.63403(13) 0.27840(11) 0.0153(4) Uani d 1
C C32 0.19907(7) 0.68226(15) 0.32371(12) 0.0197(5) Uani d 1
H H32 0.2192 0.7149 0.3496 0.024 Uiso calc 1
C C33 0.15427(8) 0.68285(16) 0.33128(13) 0.0258(6) Uani d 1
H H33 0.1441 0.7156 0.3624 0.031 Uiso calc 1
C C34 0.12500(8) 0.63577(16) 0.29355(13) 0.0242(5) Uani d 1
H H34 0.0947 0.6360 0.2988 0.029 Uiso calc 1
C C35 0.13970(8) 0.58808(17) 0.24803(13) 0.0261(6) Uani d 1
H H35 0.1194 0.5563 0.2217 0.031 Uiso calc 1
C C36 0.18432(8) 0.58659(16) 0.24074(12) 0.0224(5) Uani d 1
H H36 0.1944 0.5531 0.2100 0.027 Uiso calc 1
C C41 0.27386(7) 0.63926(14) 0.18740(11) 0.0160(4) Uani d 1
C C42 0.26697(8) 0.57103(15) 0.14897(12) 0.0204(5) Uani d 1
H H42 0.2629 0.5193 0.1665 0.024 Uiso calc 1
C C43 0.26611(8) 0.57888(17) 0.08545(12) 0.0261(5) Uani d 1
H H43 0.2616 0.5324 0.0598 0.031 Uiso calc 1
C C44 0.27183(9) 0.65415(19) 0.05911(12) 0.0287(6) Uani d 1
H H44 0.2713 0.6591 0.0156 0.034 Uiso calc 1
C C45 0.27831(9) 0.72187(18) 0.09647(13) 0.0285(6) Uani d 1
H H45 0.2821 0.7735 0.0785 0.034 Uiso calc 1
C C46 0.27935(8) 0.71476(15) 0.16023(12) 0.0213(5) Uani d 1
H H46 0.2838 0.7616 0.1855 0.026 Uiso calc 1
C C51 0.46106(7) 0.59204(14) 0.42004(11) 0.0150(4) Uani d 1
C C52 0.44499(7) 0.51591(14) 0.43294(11) 0.0179(5) Uani d 1
H H52 0.4158 0.5109 0.4432 0.021 Uiso calc 1
C C53 0.47090(8) 0.44711(15) 0.43111(12) 0.0216(5) Uani d 1
H H53 0.4593 0.3953 0.4391 0.026 Uiso calc 1
C C54 0.51389(8) 0.45446(16) 0.41752(12) 0.0238(5) Uani d 1
H H54 0.5319 0.4077 0.4169 0.029 Uiso calc 1
C C55 0.53054(8) 0.52986(17) 0.40493(12) 0.0242(5) Uani d 1
H H55 0.5600 0.5347 0.3959 0.029 Uiso calc 1
C C56 0.50428(8) 0.59852(16) 0.40539(11) 0.0208(5) Uani d 1
H H56 0.5156 0.6499 0.3958 0.025 Uiso calc 1
C C61 0.44553(7) 0.74433(13) 0.48286(10) 0.0142(4) Uani d 1
C C62 0.49017(8) 0.74738(14) 0.50644(12) 0.0200(5) Uani d 1
H H62 0.5108 0.7143 0.4889 0.024 Uiso calc 1
C C63 0.50455(8) 0.79865(16) 0.55549(13) 0.0275(6) Uani d 1
H H63 0.5349 0.7999 0.5715 0.033 Uiso calc 1
C C64 0.47489(9) 0.84788(17) 0.58114(13) 0.0272(6) Uani d 1
H H64 0.4849 0.8830 0.6145 0.033 Uiso calc 1
C C65 0.43043(9) 0.84565(16) 0.55794(12) 0.0245(5) Uani d 1
H H65 0.4101 0.8797 0.5752 0.029 Uiso calc 1
C C66 0.41579(8) 0.79381(15) 0.50974(11) 0.0193(5) Uani d 1
H H66 0.3853 0.7917 0.4947 0.023 Uiso calc 1
C C71 0.40652(7) 0.82620(14) 0.24539(11) 0.0162(4) Uani d 1
C C72 0.39431(8) 0.77072(16) 0.19800(12) 0.0214(5) Uani d 1
H H72 0.3759 0.7263 0.2051 0.026 Uiso calc 1
C C73 0.40891(9) 0.77995(18) 0.14049(13) 0.0275(6) Uani d 1
H H73 0.4009 0.7413 0.1088 0.033 Uiso calc 1
C C74 0.43512(8) 0.84561(18) 0.12935(12) 0.0275(6) Uani d 1
H H74 0.4452 0.8519 0.0901 0.033 Uiso calc 1
C C75 0.44653(8) 0.90190(18) 0.17565(13) 0.0271(6) Uani d 1
H H75 0.4640 0.9474 0.1678 0.033 Uiso calc 1
C C76 0.43253(8) 0.89235(15) 0.23358(12) 0.0207(5) Uani d 1
H H76 0.4407 0.9310 0.2652 0.025 Uiso calc 1
C C81 0.40104(7) 0.89352(14) 0.36760(11) 0.0159(4) Uani d 1
C C82 0.36545(8) 0.94055(14) 0.38123(11) 0.0185(5) Uani d 1
H H82 0.3363 0.9250 0.3657 0.022 Uiso calc 1
C C83 0.37246(9) 1.00972(16) 0.41718(12) 0.0252(5) Uani d 1
H H83 0.3482 1.0419 0.4257 0.030 Uiso calc 1
C C84 0.41509(9) 1.03167(16) 0.44066(13) 0.0274(6) Uani d 1
H H84 0.4199 1.0788 0.4656 0.033 Uiso calc 1
C C85 0.45069(9) 0.98535(17) 0.42795(13) 0.0274(6) Uani d 1
H H85 0.4797 1.0007 0.4442 0.033 Uiso calc 1
C C86 0.44392(8) 0.91653(15) 0.39146(12) 0.0209(5) Uani d 1
H H86 0.4683 0.8850 0.3826 0.025 Uiso calc 1
N N3 0.5000 0.0799(3) 0.2500 0.0509(11) Uani d 1
C C8 0.5000 0.1474(3) 0.2500 0.0472(12) Uani d 1
C C9 0.5000 0.2356(4) 0.2500 0.114(3) Uani d 1
H H9A 0.5194 0.2550 0.2219 0.171 Uiso d 0.5
H H9B 0.4707 0.2550 0.2372 0.171 Uiso d 0.5
H H9C 0.5099 0.2550 0.2909 0.171 Uiso d 0.5

loop_
_atom_site_aniso_label
_atom_site_aniso_U_11
_atom_site_aniso_U_22
_atom_site_aniso_U_33
_atom_site_aniso_U_12
_atom_site_aniso_U_13
_atom_site_aniso_U_23
Ag1 0.01265(8) 0.01232(8) 0.01462(9) 0.00062(6) 0.00176(6) -0.00100(6)
Ag2 0.01315(8) 0.01121(8) 0.01675(9) -0.00039(6) 0.00076(6) -0.00092(6)
Cl1 0.0165(2) 0.0153(3) 0.0160(3) 0.00499(19) 0.00185(19) -0.0005(2)
Cl2 0.0170(2) 0.0160(3) 0.0208(3) 0.00423(19) 0.0038(2) 0.0054(2)
S1 0.0151(2) 0.0261(3) 0.0135(3) 0.0066(2) 0.0036(2) 0.0031(2)
P1 0.0133(2) 0.0107(3) 0.0145(3) 0.00021(19) 0.0021(2) 0.0001(2)
P2 0.0136(2) 0.0111(3) 0.0129(3) -0.00047(19) 0.0012(2) -0.0005(2)
P3 0.0117(2) 0.0126(3) 0.0122(3) 0.00089(19) 0.0016(2) 0.0008(2)
P4 0.0129(2) 0.0123(3) 0.0129(3) -0.0004(2) 0.0013(2) 0.0006(2)
N1 0.0171(9) 0.0257(11) 0.0163(11) 0.0029(8) 0.0056(8) 0.0006(8)
N2 0.0147(9) 0.0251(11) 0.0149(10) 0.0049(8) 0.0003(7) -0.0039(8)
C1 0.0139(10) 0.0151(11) 0.0153(12) -0.0016(8) 0.0030(8) -0.0034(9)
C2 0.0212(11) 0.0290(14) 0.0160(12) -0.0015(10) 0.0060(9) 0.0058(10)
C3 0.0201(11) 0.0350(15) 0.0178(13) 0.0031(10) 0.0067(9) 0.0040(11)
C4 0.0264(13) 0.0379(16) 0.0246(15) 0.0067(11) 0.0093(11) 0.0134(12)
C5 0.0336(15) 0.052(2) 0.0297(17) -0.0015(14) -0.0076(12) 0.0210(14)
C6 0.064(2) 0.043(2) 0.036(2) -0.0120(17) -0.0238(16) 0.0102(15)
C7 0.0529(18) 0.0304(16) 0.0282(17) -0.0040(13) -0.0099(13) 0.0099(13)
C10 0.0164(10) 0.0123(10) 0.0163(12) 0.0002(8) 0.0044(8) -0.0011(8)
C11 0.0149(10) 0.0137(11) 0.0229(13) -0.0004(8) 0.0032(9) 0.0018(9)
C12 0.0296(13) 0.0195(12) 0.0216(14) 0.0000(10) 0.0043(10) 0.0020(10)
C13 0.0351(14) 0.0257(14) 0.0316(16) 0.0057(11) 0.0002(12) 0.0109(12)
C14 0.0328(14) 0.0162(13) 0.051(2) 0.0078(11) -0.0003(13) 0.0064(12)
C15 0.0342(14) 0.0180(13) 0.049(2) 0.0058(11) -0.0034(13) -0.0067(13)
C16 0.0253(12) 0.0185(13) 0.0326(16) 0.0055(10) -0.0061(11) -0.0046(11)
C20 0.0132(10) 0.0164(11) 0.0166(12) 0.0016(8) 0.0041(8) 0.0039(9)
C21 0.0163(10) 0.0137(11) 0.0143(11) 0.0004(8) 0.0029(8) 0.0019(9)
C22 0.0216(11) 0.0223(13) 0.0258(14) -0.0041(9) 0.0088(10) -0.0110(10)
C23 0.0209(12) 0.0262(14) 0.0323(15) -0.0090(10) 0.0064(10) -0.0095(11)
C24 0.0166(11) 0.0256(13) 0.0232(13) -0.0015(9) 0.0062(9) 0.0005(10)
C25 0.0248(12) 0.0246(13) 0.0229(13) -0.0020(10) 0.0110(10) -0.0059(10)
C26 0.0217(11) 0.0197(12) 0.0188(13) -0.0060(9) 0.0046(9) -0.0048(9)
C31 0.0163(10) 0.0114(10) 0.0181(12) 0.0012(8) 0.0020(8) 0.0033(9)
C32 0.0180(11) 0.0188(12) 0.0227(13) -0.0022(9) 0.0038(9) -0.0027(10)
C33 0.0236(12) 0.0262(14) 0.0298(15) -0.0012(10) 0.0114(11) -0.0055(11)
C34 0.0169(11) 0.0251(13) 0.0315(15) -0.0006(9) 0.0064(10) 0.0031(11)
C35 0.0205(12) 0.0279(14) 0.0295(15) -0.0051(10) 0.0021(10) -0.0039(11)
C36 0.0174(11) 0.0242(13) 0.0256(14) -0.0027(9) 0.0028(9) -0.0074(10)
C41 0.0137(10) 0.0172(11) 0.0172(12) -0.0015(8) 0.0024(8) -0.0015(9)
C42 0.0222(11) 0.0197(12) 0.0194(13) -0.0019(9) 0.0037(9) -0.0020(10)
C43 0.0282(13) 0.0307(14) 0.0187(13) 0.0011(11) 0.0004(10) -0.0051(11)
C44 0.0314(13) 0.0416(17) 0.0129(13) 0.0030(12) 0.0024(10) 0.0025(11)
C45 0.0357(14) 0.0289(14) 0.0207(14) -0.0009(11) 0.0030(11) 0.0080(11)
C46 0.0249(12) 0.0187(12) 0.0202(13) -0.0017(9) 0.0021(10) 0.0021(10)
C51 0.0138(10) 0.0183(11) 0.0127(11) 0.0057(8) 0.0006(8) -0.0001(9)
C52 0.0185(10) 0.0172(11) 0.0178(12) 0.0034(9) 0.0023(9) 0.0006(9)
C53 0.0268(12) 0.0168(12) 0.0202(13) 0.0054(9) -0.0008(10) -0.0008(9)
C54 0.0242(12) 0.0278(14) 0.0184(13) 0.0140(10) -0.0010(10) -0.0030(10)
C55 0.0176(11) 0.0378(15) 0.0174(13) 0.0099(10) 0.0031(9) 0.0018(11)
C56 0.0193(11) 0.0271(13) 0.0161(12) 0.0025(9) 0.0031(9) 0.0050(10)
C61 0.0161(10) 0.0145(11) 0.0118(11) -0.0022(8) 0.0015(8) 0.0015(8)
C62 0.0175(11) 0.0170(12) 0.0245(13) -0.0013(9) -0.0014(9) 0.0023(10)
C63 0.0224(12) 0.0257(14) 0.0318(16) -0.0061(10) -0.0066(10) -0.0001(11)
C64 0.0350(14) 0.0246(13) 0.0206(14) -0.0127(11) -0.0019(11) -0.0042(11)
C65 0.0300(13) 0.0234(13) 0.0209(13) -0.0047(10) 0.0067(10) -0.0033(10)
C66 0.0173(10) 0.0222(12) 0.0185(12) -0.0026(9) 0.0028(9) 0.0001(10)
C71 0.0153(10) 0.0162(11) 0.0171(12) 0.0033(8) 0.0021(8) 0.0040(9)
C72 0.0227(11) 0.0227(12) 0.0181(13) -0.0001(9) 0.0001(9) 0.0011(10)
C73 0.0270(13) 0.0358(15) 0.0193(14) 0.0069(11) 0.0012(10) -0.0039(11)
C74 0.0199(12) 0.0449(17) 0.0190(13) 0.0063(11) 0.0072(10) 0.0066(12)
C75 0.0224(12) 0.0342(15) 0.0261(15) 0.0003(10) 0.0082(10) 0.0078(11)
C76 0.0200(11) 0.0205(12) 0.0217(13) 0.0018(9) 0.0029(9) 0.0040(10)
C81 0.0200(10) 0.0149(11) 0.0129(11) -0.0014(8) 0.0027(8) 0.0011(9)
C82 0.0207(11) 0.0169(11) 0.0183(12) -0.0042(9) 0.0038(9) -0.0007(9)
C83 0.0333(13) 0.0189(12) 0.0247(14) -0.0007(10) 0.0093(11) -0.0020(10)
C84 0.0428(15) 0.0181(12) 0.0214(14) -0.0099(11) 0.0040(11) -0.0061(10)
C85 0.0324(13) 0.0255(14) 0.0228(14) -0.0134(11) -0.0028(11) 0.0016(11)
C86 0.0189(11) 0.0199(12) 0.0238(13) -0.0047(9) 0.0021(9) 0.0025(10)
N3 0.051(2) 0.047(3) 0.051(3) 0.000 -0.010(2) 0.000
C8 0.042(3) 0.052(3) 0.043(3) 0.000 -0.011(2) 0.000
C9 0.165(9) 0.043(4) 0.120(8) 0.000 -0.036(6) 0.000

loop_
_atom_type_symbol
_atom_type_description
_atom_type_scat_dispersion_real
_atom_type_scat_dispersion_imag
_atom_type_scat_source
C C 0.0033 0.0016 'International Tables Vol C Tables 4.2.6.8 and 6.1.1.4'
H H 0.0000 0.0000 'International Tables Vol C Tables 4.2.6.8 and 6.1.1.4'
N N 0.0061 0.0033 'International Tables Vol C Tables 4.2.6.8 and 6.1.1.4'
P P 0.1023 0.0942 'International Tables Vol C Tables 4.2.6.8 and 6.1.1.4'
S S 0.1246 0.1234 'International Tables Vol C Tables 4.2.6.8 and 6.1.1.4'
Cl Cl 0.1484 0.1585 'International Tables Vol C Tables 4.2.6.8 and 6.1.1.4'
Ag Ag -0.8971 1.1015 'International Tables Vol C Tables 4.2.6.8 and 6.1.1.4'

loop_
_geom_angle_atom_site_label_1
_geom_angle_atom_site_label_2
_geom_angle_atom_site_label_3
_geom_angle
P1 Ag1 P3 129.466(19)
P1 Ag1 Cl1 110.406(19)
P3 Ag1 Cl1 104.346(18)
P1 Ag1 S1 115.43(2)
P3 Ag1 S1 92.061(19)
Cl1 Ag1 S1 100.632(18)
P1 Ag1 Ag2 87.379(15)
P3 Ag1 Ag2 84.618(14)
Cl1 Ag1 Ag2 53.794(13)
S1 Ag1 Ag2 151.860(15)
P2 Ag2 P4 134.00(2)
P2 Ag2 Cl2 100.775(19)
P4 Ag2 Cl2 105.042(19)
P2 Ag2 Cl1 112.368(19)
P4 Ag2 Cl1 104.589(19)
Cl2 Ag2 Cl1 91.050(17)
P2 Ag2 Ag1 89.045(15)
P4 Ag2 Ag1 92.677(15)
Cl2 Ag2 Ag1 142.687(14)
Cl1 Ag2 Ag1 52.334(12)
Ag1 Cl1 Ag2 73.872(14)
C1 S1 Ag1 109.82(8)
C21 P1 C11 101.82(10)
C21 P1 C10 103.09(10)
C11 P1 C10 104.14(11)
C21 P1 Ag1 117.13(8)
C11 P1 Ag1 113.41(8)
C10 P1 Ag1 115.47(7)
C41 P2 C31 102.79(10)
C41 P2 C10 104.42(10)
C31 P2 C10 105.02(10)
C41 P2 Ag2 112.53(7)
C31 P2 Ag2 115.55(8)
C10 P2 Ag2 115.17(8)
C51 P3 C61 106.56(10)
C51 P3 C20 100.74(10)
C61 P3 C20 104.31(10)
C51 P3 Ag1 110.80(8)
C61 P3 Ag1 112.33(7)
C20 P3 Ag1 120.72(7)
C81 P4 C71 105.44(11)
C81 P4 C20 105.12(11)
C71 P4 C20 98.72(10)
C81 P4 Ag2 114.69(7)
C71 P4 Ag2 118.44(8)
C20 P4 Ag2 112.53(7)
C1 N1 C2 125.16(19)
C1 N1 H1 117.4
C2 N1 H1 117.4
C1 N2 H2A 120.0
C1 N2 H2B 120.0
H2A N2 H2B 120.0
N2 C1 N1 116.19(19)
N2 C1 S1 122.04(18)
N1 C1 S1 121.77(17)
C7 C2 C3 120.3(3)
C7 C2 N1 118.5(2)
C3 C2 N1 121.1(2)
C2 C3 C4 119.4(3)
C2 C3 H3 120.3
C4 C3 H3 120.3
C5 C4 C3 120.2(3)
C5 C4 H4 119.9
C3 C4 H4 119.9
C6 C5 C4 119.8(3)
C6 C5 H5 120.1
C4 C5 H5 120.1
C5 C6 C7 120.3(3)
C5 C6 H6 119.8
C7 C6 H6 119.8
C2 C7 C6 119.9(3)
C2 C7 H7 120.0
C6 C7 H7 120.0
P1 C10 P2 111.83(11)
P1 C10 H10A 109.3
P2 C10 H10A 109.3
P1 C10 H10B 109.3
P2 C10 H10B 109.3
H10A C10 H10B 107.9
C16 C11 C12 119.8(2)
C16 C11 P1 123.70(19)
C12 C11 P1 116.48(18)
C11 C12 C13 119.4(3)
C11 C12 H12 120.3
C13 C12 H12 120.3
C14 C13 C12 120.5(3)
C14 C13 H13 119.8
C12 C13 H13 119.8
C15 C14 C13 119.8(3)
C15 C14 H14 120.1
C13 C14 H14 120.1
C14 C15 C16 120.5(3)
C14 C15 H15 119.8
C16 C15 H15 119.8
C11 C16 C15 120.1(3)
C11 C16 H16 120.0
C15 C16 H16 120.0
P4 C20 P3 113.90(11)
P4 C20 H20A 108.8
P3 C20 H20A 108.8
P4 C20 H20B 108.8
P3 C20 H20B 108.8
H20A C20 H20B 107.7
C22 C21 C26 119.1(2)
C22 C21 P1 121.47(17)
C26 C21 P1 119.42(17)
C21 C22 C23 120.5(2)
C21 C22 H22 119.8
C23 C22 H22 119.8
C24 C23 C22 119.9(2)
C24 C23 H23 120.1
C22 C23 H23 120.1
C25 C24 C23 120.2(2)
C25 C24 H24 119.9
C23 C24 H24 119.9
C24 C25 C26 119.8(2)
C24 C25 H25 120.1
C26 C25 H25 120.1
C21 C26 C25 120.5(2)
C21 C26 H26 119.8
C25 C26 H26 119.8
C36 C31 C32 119.3(2)
C36 C31 P2 122.72(17)
C32 C31 P2 117.95(18)
C31 C32 C33 120.2(2)
C31 C32 H32 119.9
C33 C32 H32 119.9
C34 C33 C32 119.9(2)
C34 C33 H33 120.0
C32 C33 H33 120.0
C33 C34 C35 120.2(2)
C33 C34 H34 119.9
C35 C34 H34 119.9
C34 C35 C36 120.1(2)
C34 C35 H35 119.9
C36 C35 H35 119.9
C31 C36 C35 120.2(2)
C31 C36 H36 119.9
C35 C36 H36 119.9
C46 C41 C42 118.6(2)
C46 C41 P2 117.58(18)
C42 C41 P2 123.71(18)
C43 C42 C41 120.2(2)
C43 C42 H42 119.9
C41 C42 H42 119.9
C42 C43 C44 120.5(3)
C42 C43 H43 119.7
C44 C43 H43 119.7
C45 C44 C43 119.7(2)
C45 C44 H44 120.1
C43 C44 H44 120.1
C44 C45 C46 120.3(3)
C44 C45 H45 119.9
C46 C45 H45 119.9
C45 C46 C41 120.6(2)
C45 C46 H46 119.7
C41 C46 H46 119.7
C52 C51 C56 118.8(2)
C52 C51 P3 116.41(16)
C56 C51 P3 124.72(19)
C53 C52 C51 121.0(2)
C53 C52 H52 119.5
C51 C52 H52 119.5
C52 C53 C54 119.6(2)
C52 C53 H53 120.2
C54 C53 H53 120.2
C55 C54 C53 120.1(2)
C55 C54 H54 119.9
C53 C54 H54 119.9
C54 C55 C56 120.2(2)
C54 C55 H55 119.9
C56 C55 H55 119.9
C55 C56 C51 120.1(2)
C55 C56 H56 119.9
C51 C56 H56 119.9
C62 C61 C66 118.7(2)
C62 C61 P3 124.12(18)
C66 C61 P3 117.16(17)
C63 C62 C61 120.4(2)
C63 C62 H62 119.8
C61 C62 H62 119.8
C64 C63 C62 120.4(2)
C64 C63 H63 119.8
C62 C63 H63 119.8
C63 C64 C65 119.8(2)
C63 C64 H64 120.1
C65 C64 H64 120.1
C66 C65 C64 120.1(2)
C66 C65 H65 120.0
C64 C65 H65 120.0
C65 C66 C61 120.7(2)
C65 C66 H66 119.7
C61 C66 H66 119.7
C76 C71 C72 118.9(2)
C76 C71 P4 124.59(19)
C72 C71 P4 116.42(18)
C73 C72 C71 120.6(2)
C73 C72 H72 119.7
C71 C72 H72 119.7
C74 C73 C72 120.1(3)
C74 C73 H73 120.0
C72 C73 H73 120.0
C75 C74 C73 119.7(2)
C75 C74 H74 120.1
C73 C74 H74 120.1
C74 C75 C76 120.5(2)
C74 C75 H75 119.8
C76 C75 H75 119.8
C75 C76 C71 120.2(2)
C75 C76 H76 119.9
C71 C76 H76 119.9
C82 C81 C86 119.2(2)
C82 C81 P4 117.55(17)
C86 C81 P4 123.20(18)
C83 C82 C81 120.5(2)
C83 C82 H82 119.8
C81 C82 H82 119.8
C82 C83 C84 119.7(2)
C82 C83 H83 120.2
C84 C83 H83 120.2
C85 C84 C83 120.5(2)
C85 C84 H84 119.7
C83 C84 H84 119.7
C84 C85 C86 120.0(2)
C84 C85 H85 120.0
C86 C85 H85 120.0
C85 C86 C81 120.0(2)
C85 C86 H86 120.0
C81 C86 H86 120.0
N3 C8 C9 180.0
C8 C9 H9A 109.5
C8 C9 H9B 109.5
H9A C9 H9B 109.5
C8 C9 H9C 109.5
H9A C9 H9C 109.5
H9B C9 H9C 109.5

loop_
_geom_bond_atom_site_label_1
_geom_bond_atom_site_label_2
_geom_bond_distance
Ag1 P1 2.4548(6)
Ag1 P3 2.5060(6)
Ag1 Cl1 2.6422(5)
Ag1 S1 2.6445(6)
Ag1 Ag2 3.2064(2)
Ag2 P2 2.4403(6)
Ag2 P4 2.4555(6)
Ag2 Cl2 2.6470(6)
Ag2 Cl1 2.6933(6)
S1 C1 1.708(2)
P1 C21 1.832(2)
P1 C11 1.836(2)
P1 C10 1.843(2)
P2 C41 1.822(2)
P2 C31 1.839(2)
P2 C10 1.845(2)
P3 C51 1.826(2)
P3 C61 1.828(2)
P3 C20 1.848(2)
P4 C81 1.820(2)
P4 C71 1.838(2)
P4 C20 1.846(2)
N1 C1 1.342(3)
N1 C2 1.429(3)
N1 H1 0.8800
N2 C1 1.331(3)
N2 H2A 0.8800
N2 H2B 0.8800
C2 C7 1.379(4)
C2 C3 1.383(4)
C3 C4 1.399(4)
C3 H3 0.9500
C4 C5 1.385(5)
C4 H4 0.9500
C5 C6 1.372(5)
C5 H5 0.9500
C6 C7 1.395(4)
C6 H6 0.9500
C7 H7 0.9500
C10 H10A 0.9900
C10 H10B 0.9900
C11 C16 1.391(4)
C11 C12 1.397(4)
C12 C13 1.402(4)
C12 H12 0.9500
C13 C14 1.383(4)
C13 H13 0.9500
C14 C15 1.381(4)
C14 H14 0.9500
C15 C16 1.393(4)
C15 H15 0.9500
C16 H16 0.9500
C20 H20A 0.9900
C20 H20B 0.9900
C21 C22 1.390(3)
C21 C26 1.390(3)
C22 C23 1.393(3)
C22 H22 0.9500
C23 C24 1.386(3)
C23 H23 0.9500
C24 C25 1.380(4)
C24 H24 0.9500
C25 C26 1.399(3)
C25 H25 0.9500
C26 H26 0.9500
C31 C36 1.391(3)
C31 C32 1.391(3)
C32 C33 1.402(3)
C32 H32 0.9500
C33 C34 1.379(4)
C33 H33 0.9500
C34 C35 1.385(4)
C34 H34 0.9500
C35 C36 1.395(3)
C35 H35 0.9500
C36 H36 0.9500
C41 C46 1.399(3)
C41 C42 1.404(3)
C42 C43 1.388(4)
C42 H42 0.9500
C43 C44 1.389(4)
C43 H43 0.9500
C44 C45 1.383(4)
C44 H44 0.9500
C45 C46 1.391(4)
C45 H45 0.9500
C46 H46 0.9500
C51 C52 1.391(3)
C51 C56 1.403(3)
C52 C53 1.389(3)
C52 H52 0.9500
C53 C54 1.390(3)
C53 H53 0.9500
C54 C55 1.385(4)
C54 H54 0.9500
C55 C56 1.390(3)
C55 H55 0.9500
C56 H56 0.9500
C61 C62 1.400(3)
C61 C66 1.404(3)
C62 C63 1.392(4)
C62 H62 0.9500
C63 C64 1.387(4)
C63 H63 0.9500
C64 C65 1.392(4)
C64 H64 0.9500
C65 C66 1.386(4)
C65 H65 0.9500
C66 H66 0.9500
C71 C76 1.394(3)
C71 C72 1.396(3)
C72 C73 1.390(4)
C72 H72 0.9500
C73 C74 1.388(4)
C73 H73 0.9500
C74 C75 1.384(4)
C74 H74 0.9500
C75 C76 1.392(3)
C75 H75 0.9500
C76 H76 0.9500
C81 C82 1.399(3)
C81 C86 1.403(3)
C82 C83 1.386(3)
C82 H82 0.9500
C83 C84 1.390(4)
C83 H83 0.9500
C84 C85 1.387(4)
C84 H84 0.9500
C85 C86 1.387(4)
C85 H85 0.9500
C86 H86 0.9500
N3 C8 1.113(7)
C8 C9 1.456(9)
C9 H9A 0.9600
C9 H9B 0.9600
C9 H9C 0.9600

loop_
_geom_hbond_atom_site_label_D
_geom_hbond_atom_site_label_H
_geom_hbond_atom_site_label_A
_geom_hbond_site_symmetry_A
_geom_hbond_distance_DH
_geom_hbond_distance_HA
_geom_hbond_distance_DA
_geom_hbond_angle_DHA
N1 H1 Cl2 7_566 0.88 2.32 3.1910(19) 171.5
N2 H2A Cl1 7_566 0.88 2.56 3.1618(19) 126.1
N2 H2A Cl2 7_566 0.88 2.84 3.595(2) 144.2
N2 H2B Cl1 . 0.88 2.52 3.328(2) 152.1

loop_
_geom_torsion_atom_site_label_1
_geom_torsion_atom_site_label_2
_geom_torsion_atom_site_label_3
_geom_torsion_atom_site_label_4
_geom_torsion
C2 N1 C1 N2 -176.2(2)
C2 N1 C1 S1 3.6(3)
Ag1 S1 C1 N2 -7.5(2)
Ag1 S1 C1 N1 172.72(17)
C1 N1 C2 C7 109.2(3)
C1 N1 C2 C3 -73.7(3)
C7 C2 C3 C4 -1.1(4)
N1 C2 C3 C4 -178.1(2)
C2 C3 C4 C5 0.6(4)
C3 C4 C5 C6 0.6(4)
C4 C5 C6 C7 -1.3(5)
C3 C2 C7 C6 0.5(4)
N1 C2 C7 C6 177.6(3)
C5 C6 C7 C2 0.8(5)
C21 P1 C10 P2 77.44(13)
C11 P1 C10 P2 -176.57(11)
Ag1 P1 C10 P2 -51.55(13)
C41 P2 C10 P1 172.99(11)
C31 P2 C10 P1 -79.21(14)
Ag2 P2 C10 P1 49.07(12)
C21 P1 C11 C16 85.6(2)
C10 P1 C11 C16 -21.4(2)
Ag1 P1 C11 C16 -147.70(19)
C21 P1 C11 C12 -91.87(19)
C10 P1 C11 C12 161.19(18)
Ag1 P1 C11 C12 34.9(2)
C16 C11 C12 C13 0.3(4)
P1 C11 C12 C13 177.82(19)
C11 C12 C13 C14 0.1(4)
C12 C13 C14 C15 -0.4(4)
C13 C14 C15 C16 0.4(5)
C12 C11 C16 C15 -0.4(4)
P1 C11 C16 C15 -177.7(2)
C14 C15 C16 C11 0.0(4)
C81 P4 C20 P3 80.76(14)
C71 P4 C20 P3 -170.55(13)
Ag2 P4 C20 P3 -44.73(14)
C51 P3 C20 P4 163.44(13)
C61 P3 C20 P4 -86.20(14)
Ag1 P3 C20 P4 41.22(16)
C11 P1 C21 C22 -57.0(2)
C10 P1 C21 C22 50.8(2)
Ag1 P1 C21 C22 178.74(18)
C11 P1 C21 C26 123.4(2)
C10 P1 C21 C26 -128.8(2)
Ag1 P1 C21 C26 -0.8(2)
C26 C21 C22 C23 -0.4(4)
P1 C21 C22 C23 -180.0(2)
C21 C22 C23 C24 -0.4(4)
C22 C23 C24 C25 0.8(4)
C23 C24 C25 C26 -0.5(4)
C22 C21 C26 C25 0.7(4)
P1 C21 C26 C25 -179.7(2)
C24 C25 C26 C21 -0.2(4)
C41 P2 C31 C36 42.3(2)
C10 P2 C31 C36 -66.7(2)
Ag2 P2 C31 C36 165.25(18)
C41 P2 C31 C32 -137.48(19)
C10 P2 C31 C32 113.5(2)
Ag2 P2 C31 C32 -14.5(2)
C36 C31 C32 C33 0.1(4)
P2 C31 C32 C33 179.9(2)
C31 C32 C33 C34 -0.3(4)
C32 C33 C34 C35 -0.2(4)
C33 C34 C35 C36 0.9(4)
C32 C31 C36 C35 0.6(4)
P2 C31 C36 C35 -179.2(2)
C34 C35 C36 C31 -1.1(4)
C31 P2 C41 C46 98.31(19)
C10 P2 C41 C46 -152.26(18)
Ag2 P2 C41 C46 -26.7(2)
C31 P2 C41 C42 -78.4(2)
C10 P2 C41 C42 31.0(2)
Ag2 P2 C41 C42 156.62(17)
C46 C41 C42 C43 0.6(3)
P2 C41 C42 C43 177.34(18)
C41 C42 C43 C44 -0.3(4)
C42 C43 C44 C45 -0.2(4)
C43 C44 C45 C46 0.3(4)
C44 C45 C46 C41 0.0(4)
C42 C41 C46 C45 -0.5(4)
P2 C41 C46 C45 -177.4(2)
C61 P3 C51 C52 116.89(19)
C20 P3 C51 C52 -134.51(19)
Ag1 P3 C51 C52 -5.6(2)
C61 P3 C51 C56 -65.6(2)
C20 P3 C51 C56 43.0(2)
Ag1 P3 C51 C56 171.93(19)
C56 C51 C52 C53 -0.4(4)
P3 C51 C52 C53 177.28(19)
C51 C52 C53 C54 1.4(4)
C52 C53 C54 C55 -1.0(4)
C53 C54 C55 C56 -0.4(4)
C54 C55 C56 C51 1.5(4)
C52 C51 C56 C55 -1.1(4)
P3 C51 C56 C55 -178.53(19)
C51 P3 C61 C62 23.1(2)
C20 P3 C61 C62 -82.9(2)
Ag1 P3 C61 C62 144.64(18)
C51 P3 C61 C66 -154.37(18)
C20 P3 C61 C66 99.57(19)
Ag1 P3 C61 C66 -32.9(2)
C66 C61 C62 C63 -0.1(4)
P3 C61 C62 C63 -177.56(19)
C61 C62 C63 C64 -0.6(4)
C62 C63 C64 C65 0.4(4)
C63 C64 C65 C66 0.6(4)
C64 C65 C66 C61 -1.4(4)
C62 C61 C66 C65 1.1(3)
P3 C61 C66 C65 178.75(19)
C81 P4 C71 C76 12.8(2)
C20 P4 C71 C76 -95.7(2)
Ag2 P4 C71 C76 142.73(18)
C81 P4 C71 C72 -170.29(18)
C20 P4 C71 C72 81.27(19)
Ag2 P4 C71 C72 -40.3(2)
C76 C71 C72 C73 1.9(4)
P4 C71 C72 C73 -175.26(19)
C71 C72 C73 C74 -1.3(4)
C72 C73 C74 C75 -0.2(4)
C73 C74 C75 C76 1.1(4)
C74 C75 C76 C71 -0.5(4)
C72 C71 C76 C75 -0.9(4)
P4 C71 C76 C75 175.93(19)
C71 P4 C81 C82 108.82(19)
C20 P4 C81 C82 -147.44(18)
Ag2 P4 C81 C82 -23.3(2)
C71 P4 C81 C86 -73.0(2)
C20 P4 C81 C86 30.8(2)
Ag2 P4 C81 C86 154.91(18)
C86 C81 C82 C83 0.9(4)
P4 C81 C82 C83 179.17(19)
C81 C82 C83 C84 -1.1(4)
C82 C83 C84 C85 0.6(4)
C83 C84 C85 C86 0.1(4)
C84 C85 C86 C81 -0.3(4)
C82 C81 C86 C85 -0.2(4)
P4 C81 C86 C85 -178.40(19)

_cod_database_fobs_code 2240780
